data_4131404
loop_
_publ_author_name
'Liu, Liu Leo'
'Cao, Levy L.'
'Shao, Yue'
'Stephan, Douglas W.'

_publ_section_title
;
 Single Electron Delivery to Lewis Pairs: An Avenue to Anions by Small
 Molecule Activation.
;
_journal_issue 29
_journal_name_full 'Journal of the American Chemical Society'
_journal_page_first 10062
_journal_page_last 10071
_journal_paper_doi 10.1021/jacs.7b05120
_journal_volume 139
_journal_year 2017
_chemical_formula_sum 'C38 H31 B F15 Fe'
_chemical_formula_weight 839.29
_space_group_crystal_system monoclinic
_space_group_IT_number 15
_space_group_name_Hall '-C 2yc'
_space_group_name_H-M_alt 'C 1 2/c 1'
_atom_sites_solution_hydrogens geom
_audit_creation_method SHELXL-2014/7
_cell_angle_alpha 90
_cell_angle_beta 102.362(5)
_cell_angle_gamma 90
_cell_formula_units_Z 8
_cell_length_a 35.462(3)
_cell_length_b 10.0966(7)
_cell_length_c 20.1865(12)
_cell_measurement_reflns_used 2444
_cell_measurement_temperature 150(2)
_cell_measurement_theta_max 22.86
_cell_measurement_theta_min 2.40
_cell_volume 7060.1(9)
_computing_structure_refinement 'SHELXL-2014/7 (Sheldrick, 2014)'
_diffrn_ambient_temperature 150(2)
_diffrn_measured_fraction_theta_full 0.998
_diffrn_measured_fraction_theta_max 0.990
_diffrn_measurement_device_type 'Bruker APEX-II CCD'
_diffrn_measurement_method '\f and \w scans'
_diffrn_radiation_type MoK\a
_diffrn_radiation_wavelength 0.71073
_diffrn_reflns_av_R_equivalents 0.0951
_diffrn_reflns_av_unetI/netI 0.1079
_diffrn_reflns_Laue_measured_fraction_full 0.998
_diffrn_reflns_Laue_measured_fraction_max 0.990
_diffrn_reflns_limit_h_max 45
_diffrn_reflns_limit_h_min -40
_diffrn_reflns_limit_k_max 12
_diffrn_reflns_limit_k_min -13
_diffrn_reflns_limit_l_max 24
_diffrn_reflns_limit_l_min -25
_diffrn_reflns_number 25663
_diffrn_reflns_point_group_measured_fraction_full 0.998
_diffrn_reflns_point_group_measured_fraction_max 0.990
_diffrn_reflns_theta_full 25.242
_diffrn_reflns_theta_max 27.237
_diffrn_reflns_theta_min 1.176
_exptl_absorpt_coefficient_mu 0.535
_exptl_absorpt_correction_T_max 0.7455
_exptl_absorpt_correction_T_min 0.6963
_exptl_absorpt_correction_type multi-scan
_exptl_absorpt_process_details
;
multi-scan from symmetry-related measurements
Sortav (Blessing 1995)
;
_exptl_crystal_colour green
_exptl_crystal_density_diffrn 1.579
_exptl_crystal_description block
_exptl_crystal_F_000 3400
_exptl_crystal_size_max 0.43
_exptl_crystal_size_mid 0.24
_exptl_crystal_size_min 0.21
_refine_diff_density_max 0.464
_refine_diff_density_min -0.493
_refine_diff_density_rms 0.085
_refine_ls_extinction_method none
_refine_ls_goodness_of_fit_ref 0.995
_refine_ls_hydrogen_treatment constr
_refine_ls_matrix_type full
_refine_ls_number_parameters 508
_refine_ls_number_reflns 7803
_refine_ls_number_restraints 0
_refine_ls_restrained_S_all 0.995
_refine_ls_R_factor_all 0.1279
_refine_ls_R_factor_gt 0.0509
_refine_ls_shift/su_max 0.000
_refine_ls_shift/su_mean 0.000
_refine_ls_structure_factor_coef Fsqd
_refine_ls_weighting_details 'w=1/[\s^2^(Fo^2^)+(0.0233P)^2^+15.0108P] where P=(Fo^2^+2Fc^2^)/3'
_refine_ls_weighting_scheme calc
_refine_ls_wR_factor_gt 0.0872
_refine_ls_wR_factor_ref 0.1191
_reflns_Friedel_coverage 0.000
_reflns_number_gt 4254
_reflns_number_total 7803
_reflns_threshold_expression 'I > 2\s(I)'
_cod_data_source_file ja7b05120_si_002.cif
_cod_data_source_block 7
_cod_original_cell_volume 7060.0(9)
_cod_original_sg_symbol_H-M 'C 2/c'
_cod_database_code 4131404
_shelx_shelxl_version_number 2014/7
_shelx_space_group_comment
;
The symmetry employed for this shelxl refinement is uniquely defined
by the following loop, which should always be used as a source of
symmetry information in preference to the above space-group names.
They are only intended as comments.
;

loop_
_space_group_symop_operation_xyz
'x, y, z'
'-x, y, -z+1/2'
'x+1/2, y+1/2, z'
'-x+1/2, y+1/2, -z+1/2'
'-x, -y, -z'
'x, -y, z-1/2'
'-x+1/2, -y+1/2, -z'
'x+1/2, -y+1/2, z-1/2'

loop_
_atom_site_label
_atom_site_type_symbol
_atom_site_fract_x
_atom_site_fract_y
_atom_site_fract_z
_atom_site_U_iso_or_equiv
_atom_site_adp_type
_atom_site_occupancy
_atom_site_site_symmetry_order
_atom_site_calc_flag
_atom_site_refinement_flags_posn
_atom_site_refinement_flags_adp
_atom_site_refinement_flags_occupancy
Fe01 Fe 0.2500 0.7500 0.5000 0.01892(17) Uani 1 2 d S . P
Fe02 Fe 0.5000 0.05759(7) 0.7500 0.02487(19) Uani 1 2 d S T P
F003 F 0.35296(6) 0.0940(2) 0.26984(10) 0.0345(5) Uani 1 1 d . . .
F004 F 0.30480(6) 0.1665(2) 0.40181(11) 0.0383(6) Uani 1 1 d . . .
F005 F 0.35920(6) -0.1686(2) 0.26846(10) 0.0380(6) Uani 1 1 d . . .
F006 F 0.35535(6) 0.2736(2) 0.50846(10) 0.0388(6) Uani 1 1 d . . .
F007 F 0.41650(6) 0.0971(2) 0.50153(10) 0.0393(6) Uani 1 1 d . . .
F008 F 0.39491(7) -0.3009(2) 0.38248(11) 0.0406(6) Uani 1 1 d . . .
F009 F 0.42137(7) -0.1634(2) 0.49900(10) 0.0415(6) Uani 1 1 d . . .
F00A F 0.44849(6) 0.4574(2) 0.39803(11) 0.0419(6) Uani 1 1 d . . .
F00B F 0.36195(7) 0.4997(2) 0.29082(12) 0.0497(7) Uani 1 1 d . . .
F00C F 0.47518(7) 0.6060(2) 0.50721(12) 0.0530(7) Uani 1 1 d . . .
F00D F 0.23636(7) 0.2818(3) 0.36068(12) 0.0547(7) Uani 1 1 d . . .
F00E F 0.38257(7) 0.4245(2) 0.61656(11) 0.0531(7) Uani 1 1 d . . .
F00F F 0.22881(8) 0.5034(3) 0.28157(12) 0.0656(8) Uani 1 1 d . . .
F00G F 0.44347(8) 0.5892(2) 0.61764(12) 0.0619(8) Uani 1 1 d . . .
F00H F 0.29269(9) 0.6090(2) 0.24675(12) 0.0695(9) Uani 1 1 d . . .
C00I C 0.40050(10) 0.0372(3) 0.44173(17) 0.0243(8) Uani 1 1 d . . .
C00J C 0.38348(10) 0.1119(3) 0.38588(17) 0.0220(8) Uani 1 1 d . . .
C00K C 0.39073(10) -0.1685(3) 0.38337(19) 0.0256(9) Uani 1 1 d . . .
C00L C 0.26123(11) 0.5566(3) 0.47198(17) 0.0256(8) Uani 1 1 d . . .
C00M C 0.37010(10) 0.0342(3) 0.32881(17) 0.0238(8) Uani 1 1 d . . .
C00N C 0.26500(11) 0.7405(4) 0.40574(17) 0.0265(8) Uani 1 1 d . . .
C00O C 0.47707(10) 0.1168(4) 0.83288(18) 0.0292(9) Uani 1 1 d . . .
C00P C 0.37319(10) -0.1019(4) 0.32647(18) 0.0255(8) Uani 1 1 d . . .
C00Q C 0.47441(11) -0.0233(4) 0.82577(19) 0.0307(9) Uani 1 1 d . . .
C00R C 0.40419(11) -0.0987(4) 0.44164(19) 0.0284(9) Uani 1 1 d . . .
C00S C 0.40045(10) 0.3561(3) 0.44774(18) 0.0245(8) Uani 1 1 d . . .
C00T C 0.22280(11) 0.5930(4) 0.43880(17) 0.0269(9) Uani 1 1 d . . .
C00U C 0.28733(10) 0.6480(3) 0.45185(17) 0.0233(8) Uani 1 1 d . . .
C00V C 0.45553(10) 0.1750(4) 0.77199(18) 0.0276(9) Uani 1 1 d . . .
C00W C 0.22524(11) 0.7072(4) 0.39805(17) 0.0279(9) Uani 1 1 d . . .
C00X C 0.43975(10) 0.0700(4) 0.72725(18) 0.0308(9) Uani 1 1 d . . .
C00Y C 0.33183(12) 0.4425(4) 0.31007(19) 0.0332(10) Uani 1 1 d . . .
C00Z C 0.33752(11) 0.3294(3) 0.35011(18) 0.0267(9) Uani 1 1 d . . .
C010 C 0.43118(11) 0.4435(4) 0.45130(19) 0.0297(9) Uani 1 1 d . . .
C011 C 0.45144(11) -0.0522(4) 0.7604(2) 0.0332(10) Uani 1 1 d . . .
C012 C 0.44566(12) 0.5210(4) 0.5069(2) 0.0356(10) Uani 1 1 d . . .
C013 C 0.43012(13) 0.5136(4) 0.5628(2) 0.0396(11) Uani 1 1 d . . .
C014 C 0.38588(11) 0.3545(4) 0.50564(19) 0.0292(9) Uani 1 1 d . . .
C015 C 0.27223(12) 0.4399(4) 0.51848(19) 0.0345(10) Uani 1 1 d . . .
H01A H 0.2954 0.4615 0.5528 0.052 Uiso 1 1 calc R U .
H01B H 0.2774 0.3632 0.4921 0.052 Uiso 1 1 calc R U .
H01C H 0.2510 0.4190 0.5408 0.052 Uiso 1 1 calc R U .
C016 C 0.30396(12) 0.2792(4) 0.36417(18) 0.0306(9) Uani 1 1 d . . .
C017 C 0.29600(14) 0.5003(4) 0.2868(2) 0.0406(11) Uani 1 1 d . . .
C018 C 0.39943(13) 0.4294(4) 0.5624(2) 0.0366(10) Uani 1 1 d . . .
C019 C 0.26798(12) 0.3343(4) 0.3431(2) 0.0361(10) Uani 1 1 d . . .
C01A C 0.28078(12) 0.8514(4) 0.36960(19) 0.0365(10) Uani 1 1 d . . .
H01D H 0.2617 0.9229 0.3598 0.055 Uiso 1 1 calc R U .
H01E H 0.2862 0.8181 0.3270 0.055 Uiso 1 1 calc R U .
H01F H 0.3046 0.8852 0.3985 0.055 Uiso 1 1 calc R U .
C01B C 0.26392(13) 0.4467(4) 0.3034(2) 0.0438(12) Uani 1 1 d . . .
C01C C 0.33067(11) 0.6455(4) 0.4732(2) 0.0364(10) Uani 1 1 d . . .
H01H H 0.3407 0.7358 0.4725 0.055 Uiso 1 1 calc R U .
H01I H 0.3413 0.5898 0.4419 0.055 Uiso 1 1 calc R U .
H01J H 0.3382 0.6094 0.5192 0.055 Uiso 1 1 calc R U .
C01D C 0.19207(12) 0.7772(4) 0.35292(19) 0.0424(11) Uani 1 1 d . . .
H01K H 0.1681 0.7567 0.3676 0.064 Uiso 1 1 calc R U .
H01L H 0.1899 0.7477 0.3060 0.064 Uiso 1 1 calc R U .
H01M H 0.1966 0.8730 0.3557 0.064 Uiso 1 1 calc R U .
C01E C 0.41383(12) 0.0866(5) 0.65863(19) 0.0503(13) Uani 1 1 d . . .
H01Q H 0.4206 0.1684 0.6378 0.075 Uiso 1 1 calc R U .
H01R H 0.3869 0.0913 0.6633 0.075 Uiso 1 1 calc R U .
H01S H 0.4170 0.0109 0.6299 0.075 Uiso 1 1 calc R U .
C01F C 0.18673(11) 0.5200(4) 0.4434(2) 0.0440(11) Uani 1 1 d . . .
H01N H 0.1898 0.4802 0.4886 0.066 Uiso 1 1 calc R U .
H01O H 0.1819 0.4501 0.4089 0.066 Uiso 1 1 calc R U .
H01P H 0.1649 0.5817 0.4358 0.066 Uiso 1 1 calc R U .
B01G B 0.38173(12) 0.2724(4) 0.3787(2) 0.0259(10) Uani 1 1 d . . .
H01G H 0.3970 0.2963 0.3441 0.031 Uiso 1 1 calc R U .
C01H C 0.44913(12) 0.3204(4) 0.7584(2) 0.0451(11) Uani 1 1 d . . .
H01T H 0.4702 0.3706 0.7869 0.068 Uiso 1 1 calc R U .
H01U H 0.4245 0.3468 0.7690 0.068 Uiso 1 1 calc R U .
H01V H 0.4486 0.3385 0.7105 0.068 Uiso 1 1 calc R U .
C01I C 0.49742(12) 0.1914(5) 0.8946(2) 0.0484(12) Uani 1 1 d . . .
H01W H 0.5196 0.1399 0.9184 0.073 Uiso 1 1 calc R U .
H01X H 0.4796 0.2060 0.9249 0.073 Uiso 1 1 calc R U .
H01Y H 0.5063 0.2770 0.8809 0.073 Uiso 1 1 calc R U .
C01J C 0.49111(13) -0.1226(5) 0.8794(2) 0.0536(13) Uani 1 1 d . . .
H01Z H 0.4951 -0.2070 0.8579 0.080 Uiso 1 1 calc R U .
H H 0.4732 -0.1358 0.9098 0.080 Uiso 1 1 calc R U .
HA H 0.5159 -0.0900 0.9056 0.080 Uiso 1 1 calc R U .
C01K C 0.44061(13) -0.1878(4) 0.7313(2) 0.0546(13) Uani 1 1 d . . .
H01 H 0.4391 -0.1862 0.6822 0.082 Uiso 1 1 calc R U .
HB H 0.4155 -0.2133 0.7401 0.082 Uiso 1 1 calc R U .
HC H 0.4602 -0.2521 0.7525 0.082 Uiso 1 1 calc R U .

loop_
_atom_site_aniso_label
_atom_site_aniso_U_11
_atom_site_aniso_U_22
_atom_site_aniso_U_33
_atom_site_aniso_U_23
_atom_site_aniso_U_13
_atom_site_aniso_U_12
Fe01 0.0192(4) 0.0215(4) 0.0150(4) -0.0012(3) 0.0014(3) -0.0009(3)
Fe02 0.0216(4) 0.0344(4) 0.0194(4) 0.000 0.0062(3) 0.000
F003 0.0402(14) 0.0360(12) 0.0216(12) 0.0018(9) -0.0057(10) 0.0014(10)
F004 0.0350(13) 0.0353(13) 0.0448(14) 0.0071(11) 0.0091(11) -0.0016(11)
F005 0.0435(14) 0.0365(13) 0.0323(13) -0.0129(10) 0.0041(11) -0.0007(11)
F006 0.0339(13) 0.0516(15) 0.0316(13) -0.0026(11) 0.0084(11) -0.0046(11)
F007 0.0535(15) 0.0349(13) 0.0224(12) -0.0023(10) -0.0079(11) 0.0057(11)
F008 0.0519(16) 0.0240(12) 0.0470(15) -0.0018(10) 0.0133(13) 0.0082(11)
F009 0.0522(15) 0.0352(13) 0.0330(13) 0.0087(10) -0.0001(12) 0.0144(11)
F00A 0.0372(14) 0.0410(14) 0.0468(15) 0.0086(11) 0.0073(12) -0.0057(11)
F00B 0.0638(18) 0.0371(14) 0.0436(15) 0.0116(11) 0.0013(13) -0.0133(13)
F00C 0.0511(16) 0.0292(13) 0.0683(18) 0.0003(12) -0.0105(14) -0.0100(12)
F00D 0.0307(14) 0.0761(19) 0.0555(17) -0.0237(14) 0.0050(13) 0.0022(13)
F00E 0.0608(17) 0.0634(17) 0.0343(14) -0.0089(12) 0.0084(13) 0.0180(14)
F00F 0.0605(18) 0.0738(19) 0.0475(16) -0.0239(14) -0.0221(14) 0.0418(15)
F00G 0.082(2) 0.0447(15) 0.0465(16) -0.0199(12) -0.0135(15) 0.0050(14)
F00H 0.109(2) 0.0390(15) 0.0457(16) 0.0163(12) -0.0152(16) 0.0210(15)
C00I 0.024(2) 0.029(2) 0.0176(19) -0.0032(16) -0.0004(16) 0.0022(16)
C00J 0.021(2) 0.0256(19) 0.0182(19) -0.0008(15) 0.0016(16) -0.0001(16)
C00K 0.025(2) 0.0187(19) 0.035(2) 0.0000(17) 0.0102(18) 0.0038(16)
C00L 0.032(2) 0.0222(19) 0.023(2) -0.0037(16) 0.0067(18) 0.0011(17)
C00M 0.021(2) 0.031(2) 0.0176(19) 0.0056(16) -0.0005(16) 0.0012(16)
C00N 0.036(2) 0.028(2) 0.0178(19) -0.0028(16) 0.0105(17) -0.0019(18)
C00O 0.022(2) 0.045(2) 0.022(2) -0.0032(18) 0.0067(17) 0.0035(18)
C00P 0.025(2) 0.029(2) 0.024(2) -0.0098(17) 0.0088(18) -0.0028(17)
C00Q 0.028(2) 0.042(2) 0.027(2) 0.0093(18) 0.0147(19) 0.0093(18)
C00R 0.028(2) 0.031(2) 0.026(2) 0.0080(17) 0.0043(18) 0.0094(17)
C00S 0.025(2) 0.0198(18) 0.025(2) 0.0039(16) -0.0033(17) 0.0033(16)
C00T 0.030(2) 0.029(2) 0.020(2) -0.0095(16) 0.0015(17) -0.0053(17)
C00U 0.027(2) 0.0231(19) 0.021(2) -0.0024(16) 0.0079(17) 0.0044(16)
C00V 0.021(2) 0.038(2) 0.026(2) 0.0029(18) 0.0075(18) 0.0051(17)
C00W 0.035(2) 0.032(2) 0.0135(19) -0.0057(16) -0.0021(17) 0.0018(18)
C00X 0.021(2) 0.052(3) 0.022(2) 0.0001(19) 0.0085(17) -0.0018(19)
C00Y 0.046(3) 0.026(2) 0.023(2) -0.0009(17) -0.002(2) -0.003(2)
C00Z 0.035(2) 0.0199(19) 0.024(2) -0.0036(16) 0.0036(18) -0.0022(17)
C010 0.032(2) 0.026(2) 0.028(2) 0.0035(18) 0.0008(19) 0.0058(18)
C011 0.029(2) 0.042(2) 0.034(2) -0.0039(19) 0.019(2) -0.0064(19)
C012 0.036(2) 0.019(2) 0.044(3) 0.0021(18) -0.010(2) -0.0017(17)
C013 0.048(3) 0.026(2) 0.033(2) -0.0075(19) -0.016(2) 0.008(2)
C014 0.025(2) 0.030(2) 0.030(2) 0.0009(18) 0.0008(18) 0.0029(18)
C015 0.044(3) 0.027(2) 0.034(2) 0.0031(18) 0.013(2) 0.0049(19)
C016 0.035(2) 0.029(2) 0.024(2) -0.0016(17) -0.0026(19) 0.0072(18)
C017 0.065(3) 0.025(2) 0.024(2) -0.0005(18) -0.009(2) 0.014(2)
C018 0.049(3) 0.035(2) 0.026(2) -0.0032(19) 0.006(2) 0.014(2)
C019 0.034(3) 0.041(3) 0.030(2) -0.015(2) 0.001(2) -0.001(2)
C01A 0.047(3) 0.038(2) 0.028(2) 0.0049(18) 0.016(2) 0.001(2)
C01B 0.045(3) 0.043(3) 0.032(2) -0.017(2) -0.017(2) 0.019(2)
C01C 0.032(2) 0.041(2) 0.039(3) 0.004(2) 0.014(2) 0.0072(19)
C01D 0.046(3) 0.050(3) 0.024(2) 0.0009(19) -0.009(2) 0.002(2)
C01E 0.030(2) 0.093(4) 0.026(2) -0.002(2) 0.003(2) -0.003(2)
C01F 0.035(3) 0.044(3) 0.051(3) -0.007(2) 0.003(2) -0.013(2)
B01G 0.027(2) 0.028(2) 0.021(2) 0.0004(18) 0.0037(19) -0.0044(19)
C01H 0.035(3) 0.049(3) 0.053(3) 0.004(2) 0.013(2) 0.010(2)
C01I 0.036(3) 0.082(3) 0.028(2) -0.016(2) 0.008(2) -0.001(2)
C01J 0.053(3) 0.066(3) 0.049(3) 0.027(2) 0.026(3) 0.018(3)
C01K 0.057(3) 0.047(3) 0.070(3) -0.015(2) 0.039(3) -0.020(2)

loop_
_atom_type_symbol
_atom_type_description
_atom_type_scat_dispersion_real
_atom_type_scat_dispersion_imag
_atom_type_scat_source
C C 0.0033 0.0016 'International Tables Vol C Tables 4.2.6.8 and 6.1.1.4'
H H 0.0000 0.0000 'International Tables Vol C Tables 4.2.6.8 and 6.1.1.4'
B B 0.0013 0.0007 'International Tables Vol C Tables 4.2.6.8 and 6.1.1.4'
F F 0.0171 0.0103 'International Tables Vol C Tables 4.2.6.8 and 6.1.1.4'
Fe Fe 0.3463 0.8444 'International Tables Vol C Tables 4.2.6.8 and 6.1.1.4'

loop_
_geom_angle_atom_site_label_1
_geom_angle_atom_site_label_2
_geom_angle_atom_site_label_3
_geom_angle
_geom_angle_site_symmetry_1
_geom_angle_site_symmetry_3
C00U Fe01 C00U 180.0 . 7_566
C00U Fe01 C00N 40.26(13) . .
C00U Fe01 C00N 139.74(13) 7_566 .
C00U Fe01 C00N 139.74(13) . 7_566
C00U Fe01 C00N 40.26(13) 7_566 7_566
C00N Fe01 C00N 180.0 . 7_566
C00U Fe01 C00L 39.98(13) . .
C00U Fe01 C00L 140.01(13) 7_566 .
C00N Fe01 C00L 67.06(14) . .
C00N Fe01 C00L 112.94(14) 7_566 .
C00U Fe01 C00L 140.02(13) . 7_566
C00U Fe01 C00L 39.98(13) 7_566 7_566
C00N Fe01 C00L 112.95(14) . 7_566
C00N Fe01 C00L 67.05(14) 7_566 7_566
C00L Fe01 C00L 180.0 . 7_566
C00U Fe01 C00W 67.30(14) . .
C00U Fe01 C00W 112.70(14) 7_566 .
C00N Fe01 C00W 39.81(14) . .
C00N Fe01 C00W 140.19(14) 7_566 .
C00L Fe01 C00W 66.90(14) . .
C00L Fe01 C00W 113.10(14) 7_566 .
C00U Fe01 C00W 112.70(14) . 7_566
C00U Fe01 C00W 67.30(14) 7_566 7_566
C00N Fe01 C00W 140.20(14) . 7_566
C00N Fe01 C00W 39.80(14) 7_566 7_566
C00L Fe01 C00W 113.10(14) . 7_566
C00L Fe01 C00W 66.90(14) 7_566 7_566
C00W Fe01 C00W 180.0 . 7_566
C00U Fe01 C00T 112.91(14) . 7_566
C00U Fe01 C00T 67.09(14) 7_566 7_566
C00N Fe01 C00T 113.24(14) . 7_566
C00N Fe01 C00T 66.76(14) 7_566 7_566
C00L Fe01 C00T 140.20(14) . 7_566
C00L Fe01 C00T 39.80(13) 7_566 7_566
C00W Fe01 C00T 140.33(13) . 7_566
C00W Fe01 C00T 39.67(13) 7_566 7_566
C00U Fe01 C00T 67.09(14) . .
C00U Fe01 C00T 112.91(14) 7_566 .
C00N Fe01 C00T 66.76(14) . .
C00N Fe01 C00T 113.24(14) 7_566 .
C00L Fe01 C00T 39.80(13) . .
C00L Fe01 C00T 140.20(14) 7_566 .
C00W Fe01 C00T 39.67(13) . .
C00W Fe01 C00T 140.33(13) 7_566 .
C00T Fe01 C00T 180.0 7_566 .
C00X Fe02 C00X 173.2(2) . 2_656
C00X Fe02 C00V 134.42(16) . 2_656
C00X Fe02 C00V 39.87(14) 2_656 2_656
C00X Fe02 C00V 39.87(14) . .
C00X Fe02 C00V 134.42(16) 2_656 .
C00V Fe02 C00V 111.1(2) 2_656 .
C00X Fe02 C011 146.35(17) . 2_656
C00X Fe02 C011 39.71(15) 2_656 2_656
C00V Fe02 C011 66.78(15) 2_656 2_656
C00V Fe02 C011 172.93(16) . 2_656
C00X Fe02 C011 39.71(15) . .
C00X Fe02 C011 146.35(17) 2_656 .
C00V Fe02 C011 172.93(15) 2_656 .
C00V Fe02 C011 66.78(15) . .
C011 Fe02 C011 116.2(2) 2_656 .
C00X Fe02 C00O 111.11(14) . 2_656
C00X Fe02 C00O 66.78(14) 2_656 2_656
C00V Fe02 C00O 39.81(13) 2_656 2_656
C00V Fe02 C00O 116.47(15) . 2_656
C011 Fe02 C00O 66.63(15) 2_656 2_656
C011 Fe02 C00O 134.27(15) . 2_656
C00X Fe02 C00O 66.79(14) . .
C00X Fe02 C00O 111.11(14) 2_656 .
C00V Fe02 C00O 116.47(15) 2_656 .
C00V Fe02 C00O 39.81(13) . .
C011 Fe02 C00O 134.27(15) 2_656 .
C011 Fe02 C00O 66.63(15) . .
C00O Fe02 C00O 146.9(2) 2_656 .
C00X Fe02 C00Q 116.30(15) . 2_656
C00X Fe02 C00Q 66.62(14) 2_656 2_656
C00V Fe02 C00Q 66.67(14) 2_656 2_656
C00V Fe02 C00Q 146.65(15) . 2_656
C011 Fe02 C00Q 39.64(14) 2_656 2_656
C011 Fe02 C00Q 111.07(14) . 2_656
C00O Fe02 C00Q 39.59(14) 2_656 2_656
C00O Fe02 C00Q 172.69(16) . 2_656
C00X Fe02 C00Q 66.62(14) . .
C00X Fe02 C00Q 116.31(15) 2_656 .
C00V Fe02 C00Q 146.65(15) 2_656 .
C00V Fe02 C00Q 66.67(14) . .
C011 Fe02 C00Q 111.07(14) 2_656 .
C011 Fe02 C00Q 39.64(14) . .
C00O Fe02 C00Q 172.69(17) 2_656 .
C00O Fe02 C00Q 39.59(14) . .
C00Q Fe02 C00Q 134.3(2) 2_656 .
F007 C00I C00R 114.9(3) . .
F007 C00I C00J 120.5(3) . .
C00R C00I C00J 124.5(3) . .
C00I C00J C00M 112.3(3) . .
C00I C00J B01G 128.1(3) . .
C00M C00J B01G 119.2(3) . .
F008 C00K C00P 120.7(3) . .
F008 C00K C00R 120.3(3) . .
C00P C00K C00R 119.0(3) . .
C00U C00L C00T 108.2(3) . .
C00U C00L C015 125.9(3) . .
C00T C00L C015 125.9(3) . .
C00U C00L Fe01 69.30(19) . .
C00T C00L Fe01 70.8(2) . .
C015 C00L Fe01 126.9(2) . .
F003 C00M C00P 115.9(3) . .
F003 C00M C00J 119.0(3) . .
C00P C00M C00J 125.1(3) . .
C00W C00N C00U 108.2(3) . .
C00W C00N C01A 125.7(3) . .
C00U C00N C01A 126.0(3) . .
C00W C00N Fe01 70.8(2) . .
C00U C00N Fe01 69.53(19) . .
C01A C00N Fe01 126.9(3) . .
C00Q C00O C00V 108.1(3) . .
C00Q C00O C01I 126.3(4) . .
C00V C00O C01I 125.6(4) . .
C00Q C00O Fe02 70.4(2) . .
C00V C00O Fe02 70.0(2) . .
C01I C00O Fe02 127.3(3) . .
F005 C00P C00K 120.2(3) . .
F005 C00P C00M 120.6(3) . .
C00K C00P C00M 119.2(3) . .
C00O C00Q C011 108.0(3) . .
C00O C00Q C01J 125.7(4) . .
C011 C00Q C01J 126.2(4) . .
C00O C00Q Fe02 70.0(2) . .
C011 C00Q Fe02 69.9(2) . .
C01J C00Q Fe02 128.2(3) . .
F009 C00R C00K 119.8(3) . .
F009 C00R C00I 120.3(3) . .
C00K C00R C00I 119.9(3) . .
C014 C00S C010 113.3(3) . .
C014 C00S B01G 123.9(3) . .
C010 C00S B01G 122.7(3) . .
C00W C00T C00L 107.9(3) . .
C00W C00T C01F 126.2(4) . .
C00L C00T C01F 125.8(3) . .
C00W C00T Fe01 69.8(2) . .
C00L C00T Fe01 69.45(19) . .
C01F C00T Fe01 128.5(3) . .
C00L C00U C00N 107.8(3) . .
C00L C00U C01C 126.4(3) . .
C00N C00U C01C 125.9(3) . .
C00L C00U Fe01 70.72(19) . .
C00N C00U Fe01 70.21(19) . .
C01C C00U Fe01 126.0(3) . .
C00X C00V C00O 107.7(3) . .
C00X C00V C01H 126.0(3) . .
C00O C00V C01H 126.3(4) . .
C00X C00V Fe02 69.9(2) . .
C00O C00V Fe02 70.2(2) . .
C01H C00V Fe02 127.3(3) . .
C00N C00W C00T 107.9(3) . .
C00N C00W C01D 125.7(3) . .
C00T C00W C01D 126.4(4) . .
C00N C00W Fe01 69.4(2) . .
C00T C00W Fe01 70.53(19) . .
C01D C00W Fe01 127.3(3) . .
C011 C00X C00V 108.1(3) . .
C011 C00X C01E 126.3(4) . .
C00V C00X C01E 125.6(4) . .
C011 C00X Fe02 70.3(2) . .
C00V C00X Fe02 70.2(2) . .
C01E C00X Fe02 127.3(3) . .
F00B C00Y C017 116.7(4) . .
F00B C00Y C00Z 119.8(4) . .
C017 C00Y C00Z 123.5(4) . .
C016 C00Z C00Y 113.5(4) . .
C016 C00Z B01G 126.6(3) . .
C00Y C00Z B01G 119.9(3) . .
F00A C010 C012 115.8(4) . .
F00A C010 C00S 120.5(3) . .
C012 C010 C00S 123.7(4) . .
C00X C011 C00Q 108.1(3) . .
C00X C011 C01K 125.4(4) . .
C00Q C011 C01K 126.5(4) . .
C00X C011 Fe02 69.9(2) . .
C00Q C011 Fe02 70.5(2) . .
C01K C011 Fe02 125.9(3) . .
F00C C012 C013 118.8(4) . .
F00C C012 C010 121.2(4) . .
C013 C012 C010 120.0(4) . .
F00G C013 C012 121.2(4) . .
F00G C013 C018 119.6(4) . .
C012 C013 C018 119.2(4) . .
F006 C014 C018 115.7(3) . .
F006 C014 C00S 119.2(3) . .
C018 C014 C00S 125.1(4) . .
C00L C015 H01A 109.5 . .
C00L C015 H01B 109.5 . .
H01A C015 H01B 109.5 . .
C00L C015 H01C 109.5 . .
H01A C015 H01C 109.5 . .
H01B C015 H01C 109.5 . .
F004 C016 C019 114.7(4) . .
F004 C016 C00Z 120.3(3) . .
C019 C016 C00Z 125.0(4) . .
F00H C017 C01B 119.9(4) . .
F00H C017 C00Y 120.0(4) . .
C01B C017 C00Y 120.1(4) . .
F00E C018 C014 121.2(4) . .
F00E C018 C013 120.1(4) . .
C014 C018 C013 118.7(4) . .
F00D C019 C016 121.7(4) . .
F00D C019 C01B 119.1(4) . .
C016 C019 C01B 119.2(4) . .
C00N C01A H01D 109.5 . .
C00N C01A H01E 109.5 . .
H01D C01A H01E 109.5 . .
C00N C01A H01F 109.5 . .
H01D C01A H01F 109.5 . .
H01E C01A H01F 109.5 . .
F00F C01B C017 120.6(4) . .
F00F C01B C019 120.7(5) . .
C017 C01B C019 118.7(4) . .
C00U C01C H01H 109.5 . .
C00U C01C H01I 109.5 . .
H01H C01C H01I 109.5 . .
C00U C01C H01J 109.5 . .
H01H C01C H01J 109.5 . .
H01I C01C H01J 109.5 . .
C00W C01D H01K 109.5 . .
C00W C01D H01L 109.5 . .
H01K C01D H01L 109.5 . .
C00W C01D H01M 109.5 . .
H01K C01D H01M 109.5 . .
H01L C01D H01M 109.5 . .
C00X C01E H01Q 109.5 . .
C00X C01E H01R 109.5 . .
H01Q C01E H01R 109.5 . .
C00X C01E H01S 109.5 . .
H01Q C01E H01S 109.5 . .
H01R C01E H01S 109.5 . .
C00T C01F H01N 109.5 . .
C00T C01F H01O 109.5 . .
H01N C01F H01O 109.5 . .
C00T C01F H01P 109.5 . .
H01N C01F H01P 109.5 . .
H01O C01F H01P 109.5 . .
C00J B01G C00S 115.9(3) . .
C00J B01G C00Z 113.2(3) . .
C00S B01G C00Z 107.3(3) . .
C00J B01G H01G 106.7 . .
C00S B01G H01G 106.7 . .
C00Z B01G H01G 106.7 . .
C00V C01H H01T 109.5 . .
C00V C01H H01U 109.5 . .
H01T C01H H01U 109.5 . .
C00V C01H H01V 109.5 . .
H01T C01H H01V 109.5 . .
H01U C01H H01V 109.5 . .
C00O C01I H01W 109.5 . .
C00O C01I H01X 109.5 . .
H01W C01I H01X 109.5 . .
C00O C01I H01Y 109.5 . .
H01W C01I H01Y 109.5 . .
H01X C01I H01Y 109.5 . .
C00Q C01J H01Z 109.5 . .
C00Q C01J H 109.5 . .
H01Z C01J H 109.5 . .
C00Q C01J HA 109.5 . .
H01Z C01J HA 109.5 . .
H C01J HA 109.5 . .
C011 C01K H01 109.5 . .
C011 C01K HB 109.5 . .
H01 C01K HB 109.5 . .
C011 C01K HC 109.5 . .
H01 C01K HC 109.5 . .
HB C01K HC 109.5 . .

loop_
_geom_bond_atom_site_label_1
_geom_bond_atom_site_label_2
_geom_bond_distance
_geom_bond_site_symmetry_2
Fe01 C00U 2.076(3) .
Fe01 C00U 2.076(3) 7_566
Fe01 C00N 2.085(3) .
Fe01 C00N 2.085(3) 7_566
Fe01 C00L 2.095(3) .
Fe01 C00L 2.095(3) 7_566
Fe01 C00W 2.102(3) .
Fe01 C00W 2.102(3) 7_566
Fe01 C00T 2.112(3) 7_566
Fe01 C00T 2.112(3) .
Fe02 C00X 2.091(4) .
Fe02 C00X 2.091(4) 2_656
Fe02 C00V 2.095(4) 2_656
Fe02 C00V 2.095(4) .
Fe02 C011 2.096(4) 2_656
Fe02 C011 2.096(4) .
Fe02 C00O 2.098(3) 2_656
Fe02 C00O 2.098(3) .
Fe02 C00Q 2.103(3) 2_656
Fe02 C00Q 2.103(3) .
F003 C00M 1.357(4) .
F004 C016 1.365(4) .
F005 C00P 1.350(4) .
F006 C014 1.367(4) .
F007 C00I 1.361(4) .
F008 C00K 1.346(4) .
F009 C00R 1.355(4) .
F00A C010 1.355(4) .
F00B C00Y 1.343(4) .
F00C C012 1.353(4) .
F00D C019 1.355(5) .
F00E C018 1.355(4) .
F00F C01B 1.355(4) .
F00G C013 1.344(4) .
F00H C017 1.353(4) .
C00I C00R 1.379(5) .
C00I C00J 1.383(5) .
C00J C00M 1.390(5) .
C00J B01G 1.627(5) .
C00K C00P 1.361(5) .
C00K C00R 1.366(5) .
C00L C00U 1.426(5) .
C00L C00T 1.432(5) .
C00L C015 1.505(5) .
C00M C00P 1.380(5) .
C00N C00W 1.425(5) .
C00N C00U 1.432(5) .
C00N C01A 1.508(5) .
C00O C00Q 1.423(5) .
C00O C00V 1.427(5) .
C00O C01I 1.502(5) .
C00Q C011 1.424(5) .
C00Q C01J 1.502(5) .
C00S C014 1.375(5) .
C00S C010 1.392(5) .
C00S B01G 1.644(5) .
C00T C00W 1.430(5) .
C00T C01F 1.496(5) .
C00U C01C 1.505(5) .
C00V C00X 1.427(5) .
C00V C01H 1.502(5) .
C00W C01D 1.502(5) .
C00X C011 1.422(5) .
C00X C01E 1.499(5) .
C00Y C017 1.386(6) .
C00Y C00Z 1.389(5) .
C00Z C016 1.378(5) .
C00Z B01G 1.654(6) .
C010 C012 1.374(5) .
C011 C01K 1.508(5) .
C012 C013 1.360(6) .
C013 C018 1.380(6) .
C014 C018 1.371(5) .
C015 H01A 0.9800 .
C015 H01B 0.9800 .
C015 H01C 0.9800 .
C016 C019 1.374(5) .
C017 C01B 1.365(6) .
C019 C01B 1.378(6) .
C01A H01D 0.9800 .
C01A H01E 0.9800 .
C01A H01F 0.9800 .
C01C H01H 0.9800 .
C01C H01I 0.9800 .
C01C H01J 0.9800 .
C01D H01K 0.9800 .
C01D H01L 0.9800 .
C01D H01M 0.9800 .
C01E H01Q 0.9800 .
C01E H01R 0.9800 .
C01E H01S 0.9800 .
C01F H01N 0.9800 .
C01F H01O 0.9800 .
C01F H01P 0.9800 .
B01G H01G 1.0000 .
C01H H01T 0.9800 .
C01H H01U 0.9800 .
C01H H01V 0.9800 .
C01I H01W 0.9800 .
C01I H01X 0.9800 .
C01I H01Y 0.9800 .
C01J H01Z 0.9800 .
C01J H 0.9800 .
C01J HA 0.9800 .
C01K H01 0.9800 .
C01K HB 0.9800 .
C01K HC 0.9800 .
